data_4323714
loop_
_publ_author_name
'Paul Roussel'
'Peter B. Hitchcock'
'Nigel D. Tinker'
'Peter Scott'

_publ_section_title
;
 Alkoxide and Aryloxide Derivatives of a (Triamidoamine)uranium Complex
;
_journal_name_full 'Inorganic Chemistry'
_journal_page_first 5716
_journal_page_last 5721
_journal_paper_doi 10.1021/ic970856d
_journal_volume 36
_journal_year 1997
_chemical_formula_sum 'C29 H61 Li N4 O3 Si3 U'
_chemical_formula_weight 843.06
_chemical_name_systematic
; 
 ? 
;
_space_group_IT_number 19
_symmetry_space_group_name_Hall 'P 2ac 2ab'
_symmetry_space_group_name_H-M 'P 21 21 21'
_atom_sites_solution_hydrogens geom
_atom_sites_solution_primary direct
_atom_sites_solution_secondary difmap
_audit_creation_method SHELXL
_cell_angle_alpha 90.00
_cell_angle_beta 90.00
_cell_angle_gamma 90.00
_cell_formula_units_Z 4
_cell_length_a 10.812(4)
_cell_length_b 18.567(5)
_cell_length_c 19.316(7)
_cell_measurement_reflns_used 25
_cell_measurement_temperature 173(2)
_cell_measurement_theta_max 10
_cell_measurement_theta_min 7
_cell_volume 3878(2)
_computing_structure_refinement 'SHELXL-93 (Sheldrick, 1993)'
_computing_structure_solution 'SHELXS-86 (Sheldrick, 1990)'
_diffrn_ambient_temperature 173(2)
_diffrn_measurement_device CAD4
_diffrn_measurement_method 'omega-2theta scan'
_diffrn_radiation_monochromator graphite
_diffrn_radiation_source 'fine-focus sealed tube'
_diffrn_radiation_type MoK\a
_diffrn_radiation_wavelength 0.71073
_diffrn_reflns_av_R_equivalents 0.0000
_diffrn_reflns_av_sigmaI/netI 0.0834
_diffrn_reflns_limit_h_max 11
_diffrn_reflns_limit_h_min 0
_diffrn_reflns_limit_k_max 22
_diffrn_reflns_limit_k_min 0
_diffrn_reflns_limit_l_max 22
_diffrn_reflns_limit_l_min 0
_diffrn_reflns_number 3713
_diffrn_reflns_theta_max 24.98
_diffrn_reflns_theta_min 2.11
_diffrn_standards_decay_% 0
_diffrn_standards_interval_time 3600
_diffrn_standards_number 2
_exptl_absorpt_coefficient_mu 4.310
_exptl_absorpt_correction_T_max 1.00
_exptl_absorpt_correction_T_min 0.78
_exptl_absorpt_correction_type psi-scan
_exptl_crystal_density_diffrn 1.444
_exptl_crystal_F_000 1696
_exptl_crystal_size_max 0.40
_exptl_crystal_size_mid 0.40
_exptl_crystal_size_min 0.35
_refine_diff_density_max 1.669
_refine_diff_density_min -1.356
_refine_diff_density_rms 0.142
_refine_ls_abs_structure_details 'Flack H D (1983), Acta Cryst. A39, 876-881'
_refine_ls_abs_structure_Flack 0.03(2)
_refine_ls_extinction_coef 0.00046(9)
_refine_ls_extinction_expression Fc^*^=kFc[1+0.001xFc^2^\l^3^/sin(2\q)]^-1/4^
_refine_ls_extinction_method SHELXL
_refine_ls_goodness_of_fit_all 1.059
_refine_ls_goodness_of_fit_obs 1.108
_refine_ls_matrix_type full
_refine_ls_number_parameters 366
_refine_ls_number_reflns 3713
_refine_ls_number_restraints 0
_refine_ls_restrained_S_all 1.059
_refine_ls_restrained_S_obs 1.108
_refine_ls_R_factor_all 0.0807
_refine_ls_R_factor_obs 0.0478
_refine_ls_shift/esd_max -0.002
_refine_ls_shift/esd_mean 0.000
_refine_ls_structure_factor_coef Fsqd
_refine_ls_weighting_details 'w=1/[\s^2^(Fo^2^)+(0.0380P)^2^+0.0000P] where P=(Fo^2^+2Fc^2^)/3'
_refine_ls_weighting_scheme calc
_refine_ls_wR_factor_all 0.1032
_refine_ls_wR_factor_obs 0.0908
_reflns_number_observed 2728
_reflns_number_total 3713
_reflns_observed_criterion >2sigma(I)
_cod_data_source_file ic970856d_2.cif
_cod_data_source_block nov496
_cod_depositor_comments
;
The following automatic conversions were performed:

'_refine_ls_weighting_scheme' value 'calc
w=1/[\s^2^(Fo^2^)+(0.0380P)^2^+0.0000P] where P=(Fo^2^+2Fc^2^)/3' was
changed to 'calc'. New tag '_refine_ls_weighting_details' was
created. The value of the new tag was set to
'w=1/[\s^2^(Fo^2^)+(0.0380P)^2^+0.0000P] where P=(Fo^2^+2Fc^2^)/3'.

Automatic conversion script
Id: cif_fix_values 3143 2015-03-26 13:38:13Z robertas 
;
_cod_original_cell_volume 3877.6(23)
_cod_database_code 4323714

loop_
_symmetry_equiv_pos_as_xyz
'x, y, z'
'-x+1/2, -y, z+1/2'
'x+1/2, -y+1/2, -z'
'-x, y+1/2, -z+1/2'

loop_
_atom_site_aniso_label
_atom_site_aniso_U_11
_atom_site_aniso_U_22
_atom_site_aniso_U_33
_atom_site_aniso_U_23
_atom_site_aniso_U_13
_atom_site_aniso_U_12
U 0.0317(3) 0.0298(2) 0.0235(2) 0.0065(2) -0.0014(6) -0.0038(6)
Li 0.033(17) 0.038(18) 0.082(24) 0.020(17) -0.011(18) -0.016(14)
Si1 0.064(4) 0.061(3) 0.059(3) -0.003(3) 0.005(3) -0.034(3)
Si2 0.039(3) 0.046(3) 0.034(2) 0.001(2) 0.000(2) 0.013(2)
Si3 0.034(3) 0.061(3) 0.027(2) -0.009(2) 0.000(2) -0.007(2)
O1 0.035(6) 0.030(4) 0.032(4) 0.010(3) -0.012(7) -0.005(8)
O2 0.025(6) 0.046(6) 0.039(6) 0.013(5) 0.008(5) -0.008(5)
O3 0.051(9) 0.104(10) 0.054(8) 0.033(7) 0.003(7) -0.030(8)
N1 0.065(10) 0.049(8) 0.048(8) 0.015(7) -0.008(9) -0.012(7)
N2 0.042(8) 0.071(9) 0.014(6) 0.001(6) -0.007(6) 0.023(7)
N3 0.028(8) 0.047(8) 0.021(6) 0.000(5) 0.000(6) -0.004(6)
N4 0.072(11) 0.035(8) 0.048(9) 0.019(7) -0.011(9) 0.001(8)
C1 0.098(15) 0.052(9) 0.057(10) 0.029(8) -0.028(18) -0.024(19)
C2 0.059(12) 0.049(11) 0.067(12) 0.008(9) 0.012(11) -0.008(10)
C3 0.075(14) 0.045(11) 0.040(10) 0.009(8) -0.013(10) 0.009(10)
C4 0.044(12) 0.081(15) 0.050(12) 0.014(10) 0.030(9) 0.026(10)
C5 0.071(13) 0.081(12) 0.031(9) 0.023(10) -0.005(10) 0.029(11)
C6 0.065(11) 0.080(12) 0.022(7) 0.012(9) -0.018(8) -0.011(9)
C7 0.125(21) 0.057(13) 0.100(18) -0.038(12) 0.011(16) -0.032(14)
C8 0.095(20) 0.110(19) 0.123(20) 0.017(16) -0.032(18) -0.034(17)
C9 0.066(16) 0.055(14) 0.052(12) -0.011(11) -0.011(11) -0.019(12)
C10 0.095(17) 0.096(15) 0.051(12) 0.004(11) 0.002(12) 0.044(14)
C11 0.039(9) 0.058(10) 0.047(9) -0.014(9) 0.001(8) 0.015(9)
C12 0.055(12) 0.119(17) 0.056(11) 0.019(12) 0.005(10) -0.011(13)
C13 0.051(13) 0.130(19) 0.046(12) -0.012(13) -0.034(12) 0.002(12)
C14 0.082(15) 0.074(12) 0.055(12) -0.018(10) 0.021(12) -0.008(11)
C15 0.056(13) 0.031(10) 0.035(9) 0.005(7) 0.023(9) -0.013(9)
C16 0.040(13) 0.022(6) 0.027(7) 0.006(5) 0.012(8) -0.005(8)
C17 0.023(9) 0.020(8) 0.024(7) -0.005(7) -0.003(7) -0.007(7)
C18 0.032(10) 0.038(10) 0.040(10) 0.001(8) 0.007(9) -0.011(8)
C20 0.049(11) 0.047(10) 0.032(9) -0.003(7) -0.020(9) 0.030(9)
C21 0.028(9) 0.027(9) 0.033(9) 0.007(7) 0.000(8) 0.008(7)
C22 0.022(9) 0.056(10) 0.033(9) 0.014(7) 0.007(7) 0.010(8)
C23 0.107(21) 0.092(16) 0.032(10) 0.034(10) 0.012(12) 0.023(15)
C24 0.054(14) 0.074(17) 0.091(19) -0.020(14) 0.021(13) 0.035(13)
C25 0.049(13) 0.104(17) 0.090(16) 0.008(13) -0.010(12) 0.011(12)
C26 0.065(25) 0.439(56) 0.210(33) 0.241(38) 0.021(22) 0.046(30)
C27 0.084(27) 0.323(44) 0.137(24) 0.140(27) 0.002(20) -0.062(29)
C28 0.078(17) 0.108(17) 0.066(14) 0.031(13) 0.027(13) -0.009(14)
C29 0.111(23) 0.276(37) 0.036(12) 0.040(18) -0.027(14) -0.081(25)

loop_
_atom_site_label
_atom_site_type_symbol
_atom_site_fract_x
_atom_site_fract_y
_atom_site_fract_z
_atom_site_U_iso_or_equiv
_atom_site_thermal_displace_type
_atom_site_occupancy
_atom_site_calc_flag
_atom_site_refinement_flags
_atom_site_disorder_group
U U 0.24851(9) -0.01213(2) 0.32954(2) 0.0284(2) Uani 1 d . .
Li Li 0.4967(27) 0.0523(15) 0.2749(18) 0.051(8) Uani 1 d . .
Si1 Si 0.4344(6) 0.1243(3) 0.4103(3) 0.062(2) Uani 1 d . .
Si2 Si -0.0003(5) 0.0421(4) 0.4488(3) 0.0397(13) Uani 1 d . .
Si3 Si 0.0741(4) -0.1377(3) 0.2227(2) 0.0408(11) Uani 1 d . .
O1 O 0.2601(13) -0.0913(4) 0.4132(4) 0.032(2) Uani 1 d . .
O2 O 0.4404(9) -0.0412(5) 0.2873(5) 0.037(3) Uani 1 d . .
O3 O 0.5967(12) 0.0956(7) 0.2043(6) 0.070(4) Uani 1 d . .
N1 N 0.3641(13) 0.0987(7) 0.3330(7) 0.054(4) Uani 1 d . .
N2 N 0.0658(12) 0.0336(7) 0.3679(5) 0.042(3) Uani 1 d . .
N3 N 0.1650(10) -0.0657(6) 0.2343(6) 0.032(3) Uani 1 d . .
N4 N 0.1614(15) 0.0845(7) 0.2388(7) 0.052(4) Uani 1 d . .
C1 C 0.2569(24) 0.1380(8) 0.2276(8) 0.069(5) Uani 1 d . .
H1A H 0.2199(24) 0.1804(8) 0.2044(8) 0.083 Uiso 1 calc R .
H1B H 0.3203(24) 0.1177(8) 0.1962(8) 0.083 Uiso 1 calc R .
C2 C 0.3180(17) 0.1621(9) 0.2925(9) 0.058(5) Uani 1 d . .
H2A H 0.2583(17) 0.1897(9) 0.3209(9) 0.070 Uiso 1 calc R .
H2B H 0.3882(17) 0.1942(9) 0.2811(9) 0.070 Uiso 1 calc R .
C3 C 0.0505(17) 0.1188(9) 0.2711(8) 0.054(5) Uani 1 d . .
H3A H -0.0047(17) 0.1382(9) 0.2347(8) 0.064 Uiso 1 calc R .
H3B H 0.0763(17) 0.1591(9) 0.3014(8) 0.064 Uiso 1 calc R .
C4 C -0.0172(16) 0.0625(10) 0.3131(9) 0.058(6) Uani 1 d . .
H4A H -0.0916(16) 0.0841(10) 0.3346(9) 0.070 Uiso 1 calc R .
H4B H -0.0444(16) 0.0228(10) 0.2824(9) 0.070 Uiso 1 calc R .
C5 C 0.1280(17) 0.0472(9) 0.1730(8) 0.061(5) Uani 1 d . .
H5A H 0.1529(17) 0.0767(9) 0.1327(8) 0.073 Uiso 1 calc R .
H5B H 0.0375(17) 0.0393(9) 0.1708(8) 0.073 Uiso 1 calc R .
C6 C 0.1945(16) -0.0236(8) 0.1720(7) 0.056(5) Uani 1 d . .
H6A H 0.1700(16) -0.0511(8) 0.1302(7) 0.067 Uiso 1 calc R .
H6B H 0.2848(16) -0.0151(8) 0.1697(7) 0.067 Uiso 1 calc R .
C7 C 0.3362(21) 0.1858(9) 0.4617(11) 0.094(8) Uani 1 d . .
H7A H 0.2569(21) 0.1624(9) 0.4716(11) 0.141 Uiso 1 calc R .
H7B H 0.3215(21) 0.2301(9) 0.4354(11) 0.141 Uiso 1 calc R .
H7C H 0.3780(21) 0.1975(9) 0.5052(11) 0.141 Uiso 1 calc R .
C8 C 0.5825(22) 0.1714(12) 0.3931(11) 0.109(9) Uani 1 d . .
H8A H 0.6368(22) 0.1401(12) 0.3658(11) 0.164 Uiso 1 calc R .
H8B H 0.6227(22) 0.1832(12) 0.4371(11) 0.164 Uiso 1 calc R .
H8C H 0.5662(22) 0.2158(12) 0.3672(11) 0.164 Uiso 1 calc R .
C9 C 0.4699(19) 0.0385(12) 0.4613(9) 0.058(7) Uani 1 d . .
H9A H 0.5220(19) 0.0067(12) 0.4332(9) 0.086 Uiso 1 calc R .
H9B H 0.3924(19) 0.0139(12) 0.4727(9) 0.086 Uiso 1 calc R .
H9C H 0.5136(19) 0.0511(12) 0.5040(9) 0.086 Uiso 1 calc R .
C10 C -0.0508(20) 0.1350(10) 0.4680(9) 0.081(7) Uani 1 d . .
H10A H -0.1080(20) 0.1514(10) 0.4319(9) 0.121 Uiso 1 calc R .
H10B H 0.0214(20) 0.1669(10) 0.4693(9) 0.121 Uiso 1 calc R .
H10C H -0.0926(20) 0.1361(10) 0.5130(9) 0.121 Uiso 1 calc R .
C11 C 0.1064(14) 0.0155(8) 0.5186(7) 0.048(4) Uani 1 d . .
H11A H 0.1356(14) -0.0337(8) 0.5104(7) 0.071 Uiso 1 calc R .
H11B H 0.0631(14) 0.0176(8) 0.5632(7) 0.071 Uiso 1 calc R .
H11C H 0.1772(14) 0.0484(8) 0.5195(7) 0.071 Uiso 1 calc R .
C12 C -0.1387(17) -0.0163(10) 0.4555(9) 0.077(6) Uani 1 d . .
H12A H -0.1976(17) -0.0035(10) 0.4189(9) 0.115 Uiso 1 calc R .
H12B H -0.1776(17) -0.0095(10) 0.5008(9) 0.115 Uiso 1 calc R .
H12C H -0.1141(17) -0.0668(10) 0.4502(9) 0.115 Uiso 1 calc R .
C13 C -0.0703(17) -0.1147(12) 0.1716(9) 0.076(7) Uani 1 d . .
H13A H -0.1149(17) -0.0756(12) 0.1950(9) 0.113 Uiso 1 calc R .
H13B H -0.1236(17) -0.1572(12) 0.1686(9) 0.113 Uiso 1 calc R .
H13C H -0.0470(17) -0.0992(12) 0.1249(9) 0.113 Uiso 1 calc R .
C14 C 0.1535(19) -0.2117(9) 0.1756(9) 0.070(6) Uani 1 d . .
H14A H 0.1800(19) -0.1945(9) 0.1300(9) 0.105 Uiso 1 calc R .
H14B H 0.0965(19) -0.2523(9) 0.1699(9) 0.105 Uiso 1 calc R .
H14C H 0.2260(19) -0.2274(9) 0.2021(9) 0.105 Uiso 1 calc R .
C15 C 0.0252(17) -0.1723(9) 0.3089(9) 0.041(5) Uani 1 d . .
H15A H -0.0169(17) -0.1339(9) 0.3345(9) 0.061 Uiso 1 calc R .
H15B H 0.0982(17) -0.1881(9) 0.3349(9) 0.061 Uiso 1 calc R .
H15C H -0.0313(17) -0.2130(9) 0.3027(9) 0.061 Uiso 1 calc R .
C16 C 0.2706(17) -0.1405(7) 0.4632(6) 0.030(4) Uani 1 d . .
C17 C 0.1657(14) -0.1786(7) 0.4859(7) 0.022(3) Uani 1 d . .
H17 H 0.0861(14) -0.1690(7) 0.4671(7) 0.026 Uiso 1 calc R .
C18 C 0.1821(16) -0.2302(8) 0.5360(8) 0.037(4) Uani 1 d . .
H18 H 0.1119(16) -0.2566(8) 0.5513(8) 0.044 Uiso 1 calc R .
C19 C 0.2938(14) -0.2454(8) 0.5649(8) 0.034(4) Uiso 1 d . .
H19 H 0.3011(14) -0.2815(8) 0.5995(8) 0.041 Uiso 1 calc R .
C20 C 0.3948(17) -0.2080(8) 0.5436(7) 0.043(4) Uani 1 d . .
H20 H 0.4730(17) -0.2191(8) 0.5633(7) 0.051 Uiso 1 calc R .
C21 C 0.3880(15) -0.1540(8) 0.4939(7) 0.030(4) Uani 1 d . .
H21 H 0.4590(15) -0.1270(8) 0.4809(7) 0.036 Uiso 1 calc R .
C22 C 0.5127(14) -0.1038(9) 0.2712(7) 0.037(4) Uani 1 d . .
C23 C 0.5264(22) -0.1102(12) 0.1937(8) 0.077(8) Uani 1 d . .
H23A H 0.4445(22) -0.1152(12) 0.1725(8) 0.115 Uiso 1 calc R .
H23B H 0.5766(22) -0.1526(12) 0.1827(8) 0.115 Uiso 1 calc R .
H23C H 0.5669(22) -0.0669(12) 0.1756(8) 0.115 Uiso 1 calc R .
C24 C 0.4444(19) -0.1695(11) 0.2952(11) 0.073(8) Uani 1 d . .
H24A H 0.3636(19) -0.1717(11) 0.2723(11) 0.110 Uiso 1 calc R .
H24B H 0.4326(19) -0.1671(11) 0.3454(11) 0.110 Uiso 1 calc R .
H24C H 0.4923(19) -0.2126(11) 0.2835(11) 0.110 Uiso 1 calc R .
C25 C 0.6374(17) -0.0961(11) 0.3036(10) 0.081(7) Uani 1 d . .
H25A H 0.6775(17) -0.0524(11) 0.2861(10) 0.122 Uiso 1 calc R .
H25B H 0.6881(17) -0.1382(11) 0.2921(10) 0.122 Uiso 1 calc R .
H25C H 0.6284(17) -0.0927(11) 0.3540(10) 0.122 Uiso 1 calc R .
C26 C 0.7231(26) 0.0992(21) 0.2038(16) 0.238(23) Uani 1 d . .
H26A H 0.7574(26) 0.0504(21) 0.2115(16) 0.285 Uiso 1 calc R .
H26B H 0.7512(26) 0.1303(21) 0.2423(16) 0.285 Uiso 1 calc R .
C27 C 0.7691(28) 0.1269(19) 0.1403(14) 0.181(17) Uani 1 d . .
H27A H 0.8328(28) 0.1642(19) 0.1489(14) 0.218 Uiso 1 calc R .
H27B H 0.8059(28) 0.0880(19) 0.1120(14) 0.218 Uiso 1 calc R .
C28 C 0.6681(21) 0.1561(12) 0.1077(11) 0.084(7) Uani 1 d . .
H28A H 0.6684(21) 0.1432(12) 0.0580(11) 0.101 Uiso 1 calc R .
H28B H 0.6692(21) 0.2093(12) 0.1118(11) 0.101 Uiso 1 calc R .
C29 C 0.5599(25) 0.1269(17) 0.1414(10) 0.141(13) Uani 1 d . .
H29A H 0.4989(25) 0.1656(17) 0.1501(10) 0.169 Uiso 1 calc R .
H29B H 0.5207(25) 0.0901(17) 0.1114(10) 0.169 Uiso 1 calc R .

loop_
_atom_type_symbol
_atom_type_description
_atom_type_scat_dispersion_real
_atom_type_scat_dispersion_imag
_atom_type_scat_source
C C 0.0033 0.0016 'International Tables Vol C Tables 4.2.6.8 and 6.1.1.4'
H H 0.0000 0.0000 'International Tables Vol C Tables 4.2.6.8 and 6.1.1.4'
N N 0.0061 0.0033 'International Tables Vol C Tables 4.2.6.8 and 6.1.1.4'
O O 0.0106 0.0060 'International Tables Vol C Tables 4.2.6.8 and 6.1.1.4'
Si Si 0.0817 0.0704 'International Tables Vol C Tables 4.2.6.8 and 6.1.1.4'
U U -9.6767 9.6646 'International Tables Vol C Tables 4.2.6.8 and 6.1.1.4'
Li Li -0.0003 0.0001 'International Tables Vol C Tables 4.2.6.8 and 6.1.1.4'

loop_
_geom_angle_atom_site_label_1
_geom_angle_atom_site_label_2
_geom_angle_atom_site_label_3
_geom_angle
_geom_angle_site_symmetry_1
_geom_angle_site_symmetry_3
_geom_angle_publ_flag
O1 U N2 93.4(5) . . ?
O1 U N3 109.0(4) . . ?
N2 U N3 94.7(4) . . ?
O1 U O2 93.1(4) . . ?
N2 U O2 171.6(4) . . ?
N3 U O2 88.2(4) . . ?
O1 U N1 121.6(4) . . ?
N2 U N1 97.0(5) . . ?
N3 U N1 127.0(4) . . ?
O2 U N1 75.0(4) . . ?
O1 U N4 162.4(5) . . ?
N2 U N4 70.0(4) . . ?
N3 U N4 68.0(4) . . ?
O2 U N4 104.0(4) . . ?
N1 U N4 68.2(4) . . ?
O2 Li O3 132.0(20) . . ?
O2 Li N1 95.4(14) . . ?
O3 Li N1 128.2(16) . . ?
N1 Si1 C7 112.2(9) . . ?
N1 Si1 C8 110.6(9) . . ?
C7 Si1 C8 107.5(10) . . ?
N1 Si1 C9 107.6(7) . . ?
C7 Si1 C9 110.7(9) . . ?
C8 Si1 C9 108.2(10) . . ?
N2 Si2 C11 112.3(7) . . ?
N2 Si2 C10 113.0(8) . . ?
C11 Si2 C10 106.8(8) . . ?
N2 Si2 C12 110.1(8) . . ?
C11 Si2 C12 107.3(8) . . ?
C10 Si2 C12 107.1(10) . . ?
N3 Si3 C14 112.6(7) . . ?
N3 Si3 C15 108.8(7) . . ?
C14 Si3 C15 108.3(8) . . ?
N3 Si3 C13 111.9(8) . . ?
C14 Si3 C13 107.1(9) . . ?
C15 Si3 C13 108.0(9) . . ?
C16 O1 U 178.0(12) . . ?
C22 O2 Li 123.5(13) . . ?
C22 O2 U 139.5(8) . . ?
Li O2 U 97.1(11) . . ?
C26 O3 C29 105.0(17) . . ?
C26 O3 Li 126.0(17) . . ?
C29 O3 Li 129.0(16) . . ?
C2 N1 Si1 112.3(10) . . ?
C2 N1 Li 106.3(13) . . ?
Si1 N1 Li 106.5(11) . . ?
C2 N1 U 118.9(10) . . ?
Si1 N1 U 118.9(6) . . ?
Li N1 U 89.3(9) . . ?
C4 N2 Si2 111.2(10) . . ?
C4 N2 U 115.2(8) . . ?
Si2 N2 U 133.6(6) . . ?
C6 N3 Si3 116.2(9) . . ?
C6 N3 U 110.1(9) . . ?
Si3 N3 U 133.6(6) . . ?
C1 N4 C5 111.4(13) . . ?
C1 N4 C3 110.0(14) . . ?
C5 N4 C3 111.0(14) . . ?
C1 N4 U 107.8(10) . . ?
C5 N4 U 109.3(9) . . ?
C3 N4 U 107.1(9) . . ?
N4 C1 C2 113.4(13) . . ?
C1 C2 N1 110.7(13) . . ?
N4 C3 C4 108.5(13) . . ?
N2 C4 C3 109.8(15) . . ?
N4 C5 C6 107.6(13) . . ?
N3 C6 C5 110.6(13) . . ?
O1 C16 C17 120.0(16) . . ?
O1 C16 C21 119.8(16) . . ?
C17 C16 C21 120.2(13) . . ?
C18 C17 C16 117.8(14) . . ?
C19 C18 C17 123.3(15) . . ?
C20 C19 C18 118.9(14) . . ?
C19 C20 C21 122.4(16) . . ?
C20 C21 C16 117.4(16) . . ?
O2 C22 C25 108.9(14) . . ?
O2 C22 C24 108.9(12) . . ?
C25 C22 C24 113.1(15) . . ?
O2 C22 C23 109.4(13) . . ?
C25 C22 C23 109.6(16) . . ?
C24 C22 C23 106.9(17) . . ?
O3 C26 C27 111.9(25) . . ?
C28 C27 C26 105.1(26) . . ?
C27 C28 C29 106.8(18) . . ?
O3 C29 C28 108.4(19) . . ?

loop_
_geom_bond_atom_site_label_1
_geom_bond_atom_site_label_2
_geom_bond_distance
_geom_bond_site_symmetry_2
_geom_bond_publ_flag
U O1 2.188(8) . ?
U N2 2.274(12) . ?
U N3 2.278(11) . ?
U O2 2.294(10) . ?
U N1 2.408(12) . ?
U N4 2.680(12) . ?
Li O2 1.86(3) . ?
Li O3 1.92(3) . ?
Li N1 2.01(4) . ?
Si1 N1 1.740(14) . ?
Si1 C7 1.85(2) . ?
Si1 C8 1.86(2) . ?
Si1 C9 1.91(2) . ?
Si2 N2 1.724(12) . ?
Si2 C11 1.843(15) . ?
Si2 C10 1.85(2) . ?
Si2 C12 1.85(2) . ?
Si3 N3 1.675(11) . ?
Si3 C14 1.86(2) . ?
Si3 C15 1.86(2) . ?
Si3 C13 1.90(2) . ?
O1 C16 1.335(14) . ?
O2 C22 1.44(2) . ?
O3 C26 1.37(3) . ?
O3 C29 1.40(2) . ?
N1 C2 1.50(2) . ?
N2 C4 1.49(2) . ?
N3 C6 1.47(2) . ?
N4 C1 1.45(2) . ?
N4 C5 1.49(2) . ?
N4 C3 1.49(2) . ?
C1 C2 1.48(2) . ?
C3 C4 1.51(2) . ?
C5 C6 1.50(2) . ?
C16 C17 1.41(2) . ?
C16 C21 1.42(2) . ?
C17 C18 1.37(2) . ?
C18 C19 1.36(2) . ?
C19 C20 1.36(2) . ?
C20 C21 1.39(2) . ?
C22 C25 1.49(2) . ?
C22 C24 1.50(2) . ?
C22 C23 1.51(2) . ?
C26 C27 1.42(3) . ?
C27 C28 1.37(3) . ?
C28 C29 1.44(3) . ?
